data_1519118
loop_
_publ_author_name
'Baird, Mark S.'
'Hursthouse, Michael B.'

_publ_section_title
;
 C15H18Cl2NO4
;
_journal_name_full 'Crystal Structure Report Archive'
_journal_page_first 1182
_journal_year 1992
_chemical_formula_moiety 'C15 H18 Cl2 N O4'
_chemical_formula_sum 'C15 H18 Cl2 N O4'
_chemical_formula_weight 347.20
_space_group_IT_number 2
_symmetry_cell_setting triclinic
_symmetry_space_group_name_Hall '-P 1'
_symmetry_space_group_name_H-M 'P -1'
_atom_sites_solution_hydrogens geom
_atom_sites_solution_primary direct
_atom_sites_solution_secondary difmap
_cell_angle_alpha 68.88(2)
_cell_angle_beta 79.671(11)
_cell_angle_gamma 82.341(18)
_cell_formula_units_Z 4
_cell_length_a 7.351(4)
_cell_length_b 13.523(3)
_cell_length_c 17.741(4)
_cell_measurement_temperature 293(2)
_cell_volume 1613.9(10)
_computing_cell_refinement REFINE
_computing_data_collection 'MADNES (Pflugrath & Messerschmidt, 1989)'
_computing_data_reduction 'ABSURD (Karaulov, 1992)'
_computing_publication_material SHELXL97
_computing_structure_refinement 'SHELXL97 (Sheldrick, 2008)'
_computing_structure_solution 'SIR92 (Altomare, Cascarano, Giacovazzo & Guaglitardi, 1993)'
_diffrn_ambient_temperature 293(2)
_diffrn_measured_fraction_theta_full 0.824
_diffrn_measured_fraction_theta_max 0.824
_diffrn_measurement_device_type 'Delft instruments FAST area detector'
_diffrn_measurement_method 'Intensity measurements as described by Darr, Drake, Hursthouse & Malik (1993)'
_diffrn_radiation_monochromator graphite
_diffrn_radiation_source 'rotating anode generator'
_diffrn_radiation_type MoK\a
_diffrn_radiation_wavelength 0.71069
_diffrn_reflns_av_R_equivalents 0.0593
_diffrn_reflns_av_sigmaI/netI 0.4891
_diffrn_reflns_limit_h_max 9
_diffrn_reflns_limit_h_min -6
_diffrn_reflns_limit_k_max 17
_diffrn_reflns_limit_k_min -16
_diffrn_reflns_limit_l_max 18
_diffrn_reflns_limit_l_min -23
_diffrn_reflns_number 7021
_diffrn_reflns_theta_full 27.50
_diffrn_reflns_theta_max 27.50
_diffrn_reflns_theta_min 2.36
_exptl_absorpt_coefficient_mu 0.419
_exptl_absorpt_correction_type none
_exptl_crystal_colour unk
_exptl_crystal_density_diffrn 1.429
_exptl_crystal_density_method 'not measured'
_exptl_crystal_description unk
_exptl_crystal_F_000 724
_exptl_crystal_size_max 0.20
_exptl_crystal_size_mid 0.20
_exptl_crystal_size_min 0.20
_refine_diff_density_max 0.182
_refine_diff_density_min -0.243
_refine_diff_density_rms 0.050
_refine_ls_extinction_method none
_refine_ls_goodness_of_fit_ref 0.393
_refine_ls_hydrogen_treatment constr
_refine_ls_matrix_type full
_refine_ls_number_parameters 407
_refine_ls_number_reflns 6130
_refine_ls_number_restraints 0
_refine_ls_restrained_S_all 0.393
_refine_ls_R_factor_all 0.2029
_refine_ls_R_factor_gt 0.0354
_refine_ls_shift/su_max 0.000
_refine_ls_shift/su_mean 0.000
_refine_ls_structure_factor_coef Fsqd
_refine_ls_weighting_details 'calc w=1/[\s^2^(Fo^2^)+(0.0001P)^2^+0.0000P] where P=(Fo^2^+2Fc^2^)/3'
_refine_ls_weighting_scheme calc
_refine_ls_wR_factor_gt 0.0840
_refine_ls_wR_factor_ref 0.2518
_reflns_number_gt 765
_reflns_number_total 6130
_reflns_threshold_expression >2\s(I)
_cod_data_source_file eCrystal-1182.cif
_cod_data_source_block 92src109
_cod_depositor_comments
;
Citation :
Baird, Mark S. and Hursthouse, Michael B. (1992) 
University of Southampton, Crystal Structure Report Archive. 
(doi:10.5258/ecrystals/1182)

http://ecrystals.chem.soton.ac.uk/1182/

The following automatic conversions were performed:

'_symmetry_cell_setting' value 'Triclinic' changed to 'triclinic'
according to the built-in table from CIF Core dictionary named
'cif_core.dic' version 2.4.1 from 2010-06-29.

Automatic conversion script
Id: cif_fix_values 3105 2015-03-04 15:46:00Z robertas 
;
_cod_original_sg_symbol_H-M P-1
_cod_database_code 1519118

loop_
_symmetry_equiv_pos_as_xyz
'x, y, z'
'-x, -y, -z'

loop_
_atom_site_label
_atom_site_type_symbol
_atom_site_fract_x
_atom_site_fract_y
_atom_site_fract_z
_atom_site_U_iso_or_equiv
_atom_site_adp_type
_atom_site_occupancy
_atom_site_symmetry_multiplicity
_atom_site_calc_flag
_atom_site_refinement_flags
_atom_site_disorder_assembly
_atom_site_disorder_group
Cl1 Cl 0.2019(3) -0.11780(18) 0.76344(17) 0.0709(7) Uani 1 1 d . . .
Cl2 Cl 0.3003(3) 0.10468(17) 0.76532(15) 0.0573(6) Uani 1 1 d . . .
O1 O -0.2456(7) 0.0734(4) 0.7240(4) 0.0522(14) Uani 1 1 d . . .
O2 O -0.1354(7) 0.1137(5) 0.9380(3) 0.0543(14) Uani 1 1 d . . .
O3 O -0.0618(8) 0.4658(5) 0.9177(5) 0.074(2) Uani 1 1 d . . .
O4 O 0.0212(8) 0.3603(4) 0.6801(4) 0.0578(15) Uani 1 1 d . . .
N1 N -0.2296(8) 0.1531(5) 0.7549(4) 0.0484(17) Uani 1 1 d . . .
H1 H -0.3212 0.1981 0.7598 0.058 Uiso 1 1 calc R . .
C1 C -0.1627(11) -0.0303(6) 0.7658(5) 0.050(2) Uani 1 1 d . . .
C2 C 0.0375(10) -0.0133(6) 0.7638(5) 0.0467(19) Uani 1 1 d . . .
C3 C 0.0795(9) 0.0760(5) 0.7694(4) 0.0359(16) Uani 1 1 d . . .
C4 C -0.0718(9) 0.1563(6) 0.7755(4) 0.0365(16) Uani 1 1 d . . .
C5 C -0.0578(9) 0.2386(6) 0.8106(5) 0.0411(17) Uani 1 1 d . . .
C6 C -0.0969(10) 0.2164(6) 0.8940(5) 0.0461(19) Uani 1 1 d . . .
C7 C -0.0931(10) 0.2937(7) 0.9285(5) 0.051(2) Uani 1 1 d . . .
H7 H -0.1151 0.2766 0.9849 0.061 Uiso 1 1 calc R . .
C8 C -0.0568(10) 0.3947(7) 0.8786(6) 0.052(2) Uani 1 1 d . . .
C9 C -0.0153(10) 0.4206(6) 0.7949(5) 0.0481(19) Uani 1 1 d . . .
H9 H 0.0145 0.4890 0.7617 0.058 Uiso 1 1 calc R . .
C10 C -0.0190(10) 0.3424(6) 0.7615(5) 0.0442(18) Uani 1 1 d . . .
C11 C -0.2603(12) -0.0731(8) 0.8539(6) 0.071(3) Uani 1 1 d . . .
H11A H -0.2457 -0.0266 0.8822 0.107 Uiso 1 1 calc R . .
H11B H -0.2065 -0.1429 0.8810 0.107 Uiso 1 1 calc R . .
H11C H -0.3898 -0.0764 0.8537 0.107 Uiso 1 1 calc R . .
C12 C -0.1915(12) -0.0971(7) 0.7159(6) 0.071(3) Uani 1 1 d . . .
H12A H -0.3215 -0.0959 0.7141 0.106 Uiso 1 1 calc R . .
H12B H -0.1433 -0.1690 0.7408 0.106 Uiso 1 1 calc R . .
H12C H -0.1277 -0.0682 0.6614 0.106 Uiso 1 1 calc R . .
C13 C -0.1952(14) 0.0850(8) 1.0242(5) 0.079(3) Uani 1 1 d . . .
H13A H -0.0987 0.0955 1.0499 0.119 Uiso 1 1 calc R . .
H13B H -0.2224 0.0117 1.0465 0.119 Uiso 1 1 calc R . .
H13C H -0.3046 0.1287 1.0338 0.119 Uiso 1 1 calc R . .
C14 C -0.0275(13) 0.5730(8) 0.8701(7) 0.078(3) Uani 1 1 d . . .
H14A H 0.0919 0.5752 0.8374 0.116 Uiso 1 1 calc R . .
H14B H -0.0300 0.6127 0.9056 0.116 Uiso 1 1 calc R . .
H14C H -0.1214 0.6035 0.8353 0.116 Uiso 1 1 calc R . .
C15 C 0.0529(13) 0.4651(7) 0.6256(6) 0.067(3) Uani 1 1 d . . .
H15A H -0.0518 0.5126 0.6338 0.101 Uiso 1 1 calc R . .
H15B H 0.0699 0.4662 0.5704 0.101 Uiso 1 1 calc R . .
H15C H 0.1620 0.4873 0.6357 0.101 Uiso 1 1 calc R . .
Cl1A Cl 0.4064(4) 0.8562(2) 0.44666(17) 0.0884(9) Uani 1 1 d . . .
Cl2A Cl 0.2307(3) 0.7089(2) 0.62368(17) 0.0730(7) Uani 1 1 d . . .
O1A O 0.7967(8) 0.7945(5) 0.5873(3) 0.0581(15) Uani 1 1 d . . .
O2A O 0.5650(8) 0.4857(4) 0.6347(3) 0.0562(15) Uani 1 1 d . . .
O3A O 0.4215(7) 0.2982(4) 0.9259(3) 0.0565(15) Uani 1 1 d . . .
O4A O 0.5010(8) 0.6686(4) 0.8167(3) 0.0565(15) Uani 1 1 d . . .
N1A N 0.7475(9) 0.7003(5) 0.6510(4) 0.0532(17) Uani 1 1 d . . .
H1A H 0.8241 0.6640 0.6841 0.064 Uiso 1 1 calc R . .
C1A C 0.7372(11) 0.8092(7) 0.5099(5) 0.053(2) Uani 1 1 d . . .
C2A C 0.5342(12) 0.7957(7) 0.5264(5) 0.056(2) Uani 1 1 d . . .
C3A C 0.4616(11) 0.7299(6) 0.5984(5) 0.049(2) Uani 1 1 d . . .
C4A C 0.5863(10) 0.6702(6) 0.6584(5) 0.0399(17) Uani 1 1 d . . .
C5A C 0.5351(10) 0.5739(6) 0.7277(5) 0.0422(17) Uani 1 1 d . . .
C6A C 0.5285(10) 0.4788(6) 0.7146(5) 0.0445(18) Uani 1 1 d . . .
C7A C 0.4914(10) 0.3831(6) 0.7793(5) 0.0480(19) Uani 1 1 d . . .
H7A H 0.4876 0.3203 0.7697 0.058 Uiso 1 1 calc R . .
C8A C 0.4612(10) 0.3860(6) 0.8564(5) 0.0450(18) Uani 1 1 d . . .
C9A C 0.4609(10) 0.4795(6) 0.8719(5) 0.0456(18) Uani 1 1 d . . .
H9A H 0.4347 0.4796 0.9251 0.055 Uiso 1 1 calc R . .
C10A C 0.4994(10) 0.5711(6) 0.8085(5) 0.048(2) Uani 1 1 d . . .
C11A C 0.8465(13) 0.7291(8) 0.4728(7) 0.085(3) Uani 1 1 d . . .
H11D H 0.8072 0.6592 0.5040 0.128 Uiso 1 1 calc R . .
H11E H 0.9765 0.7299 0.4736 0.128 Uiso 1 1 calc R . .
H11F H 0.8242 0.7480 0.4174 0.128 Uiso 1 1 calc R . .
C12A C 0.7879(15) 0.9230(8) 0.4577(6) 0.090(3) Uani 1 1 d . . .
H12D H 0.7601 0.9396 0.4034 0.136 Uiso 1 1 calc R . .
H12E H 0.9179 0.9281 0.4555 0.136 Uiso 1 1 calc R . .
H12F H 0.7174 0.9722 0.4815 0.136 Uiso 1 1 calc R . .
C13A C 0.5747(13) 0.3922(7) 0.6140(6) 0.066(2) Uani 1 1 d . . .
H13D H 0.6748 0.3438 0.6369 0.098 Uiso 1 1 calc R . .
H13E H 0.5956 0.4112 0.5557 0.098 Uiso 1 1 calc R . .
H13F H 0.4601 0.3587 0.6355 0.098 Uiso 1 1 calc R . .
C14A C 0.3978(11) 0.2034(6) 0.9140(5) 0.056(2) Uani 1 1 d . . .
H14D H 0.3110 0.2176 0.8763 0.084 Uiso 1 1 calc R . .
H14E H 0.3516 0.1520 0.9653 0.084 Uiso 1 1 calc R . .
H14F H 0.5148 0.1761 0.8925 0.084 Uiso 1 1 calc R . .
C15A C 0.4736(12) 0.6706(7) 0.8969(6) 0.066(3) Uani 1 1 d . . .
H15D H 0.3508 0.6512 0.9226 0.099 Uiso 1 1 calc R . .
H15E H 0.4885 0.7408 0.8952 0.099 Uiso 1 1 calc R . .
H15F H 0.5629 0.6211 0.9274 0.099 Uiso 1 1 calc R . .

loop_
_atom_site_aniso_label
_atom_site_aniso_U_11
_atom_site_aniso_U_22
_atom_site_aniso_U_33
_atom_site_aniso_U_23
_atom_site_aniso_U_13
_atom_site_aniso_U_12
Cl1 0.0763(15) 0.0502(14) 0.091(2) -0.0335(13) -0.0180(13) 0.0150(11)
Cl2 0.0421(11) 0.0662(14) 0.0710(16) -0.0335(12) -0.0082(10) -0.0004(9)
O1 0.057(3) 0.043(3) 0.067(4) -0.025(3) -0.022(3) -0.001(2)
O2 0.065(4) 0.064(4) 0.032(3) -0.017(3) -0.009(3) 0.005(3)
O3 0.080(4) 0.071(5) 0.098(6) -0.059(4) -0.014(4) -0.006(3)
O4 0.084(4) 0.038(3) 0.051(4) -0.017(3) 0.002(3) -0.012(3)
N1 0.047(4) 0.043(4) 0.061(5) -0.028(3) -0.009(3) 0.004(3)
C1 0.059(5) 0.041(5) 0.048(5) -0.013(4) -0.012(4) -0.006(4)
C2 0.059(5) 0.049(5) 0.037(5) -0.022(4) -0.011(4) 0.003(4)
C3 0.038(4) 0.041(4) 0.035(4) -0.021(3) -0.001(3) -0.008(3)
C4 0.034(4) 0.046(4) 0.032(4) -0.018(3) 0.005(3) -0.010(3)
C5 0.044(4) 0.040(4) 0.041(5) -0.018(4) -0.004(3) 0.001(3)
C6 0.046(4) 0.042(5) 0.044(5) -0.010(4) -0.002(4) -0.004(3)
C7 0.055(5) 0.061(6) 0.041(5) -0.028(4) -0.004(4) 0.002(4)
C8 0.044(5) 0.061(6) 0.064(6) -0.039(5) -0.011(4) 0.003(4)
C9 0.056(5) 0.043(5) 0.048(5) -0.020(4) -0.006(4) -0.006(3)
C10 0.044(4) 0.047(5) 0.047(5) -0.025(4) -0.007(4) 0.003(3)
C11 0.069(6) 0.079(7) 0.062(7) -0.014(5) -0.005(5) -0.031(5)
C12 0.085(7) 0.066(6) 0.085(8) -0.050(6) -0.014(6) -0.015(5)
C13 0.107(8) 0.095(8) 0.031(5) -0.023(5) 0.007(5) -0.012(6)
C14 0.074(6) 0.069(7) 0.114(10) -0.058(7) -0.018(6) -0.006(5)
C15 0.090(7) 0.051(6) 0.056(6) -0.016(5) -0.005(5) -0.007(5)
Cl1A 0.110(2) 0.085(2) 0.0574(16) -0.0065(14) -0.0330(15) 0.0121(15)
Cl2A 0.0586(14) 0.0707(17) 0.0818(19) -0.0130(14) -0.0208(12) -0.0007(11)
O1A 0.073(4) 0.069(4) 0.037(3) -0.018(3) -0.002(3) -0.029(3)
O2A 0.084(4) 0.050(4) 0.034(3) -0.017(3) -0.006(3) 0.001(3)
O3A 0.072(4) 0.050(4) 0.048(4) -0.013(3) -0.010(3) -0.011(3)
O4A 0.083(4) 0.046(3) 0.044(4) -0.025(3) -0.005(3) 0.002(3)
N1A 0.062(5) 0.055(5) 0.041(4) -0.014(3) -0.008(3) -0.003(3)
C1A 0.070(6) 0.053(5) 0.040(5) -0.019(4) 0.000(4) -0.016(4)
C2A 0.083(6) 0.045(5) 0.043(5) -0.022(4) -0.016(4) 0.014(4)
C3A 0.062(5) 0.041(5) 0.047(5) -0.019(4) -0.009(4) 0.000(4)
C4A 0.042(4) 0.040(4) 0.041(5) -0.017(4) -0.007(3) -0.002(3)
C5A 0.047(4) 0.045(5) 0.041(5) -0.019(4) -0.012(3) -0.002(3)
C6A 0.044(4) 0.063(5) 0.032(4) -0.024(4) -0.003(3) -0.005(3)
C7A 0.054(5) 0.041(5) 0.049(5) -0.010(4) -0.019(4) -0.004(3)
C8A 0.047(5) 0.050(5) 0.034(4) -0.007(4) -0.011(3) -0.005(3)
C9A 0.065(5) 0.043(5) 0.029(4) -0.012(4) -0.007(4) -0.005(4)
C10A 0.047(4) 0.044(5) 0.058(6) -0.026(4) -0.012(4) 0.005(3)
C11A 0.082(7) 0.098(9) 0.084(8) -0.051(7) -0.001(6) 0.010(6)
C12A 0.130(9) 0.065(7) 0.063(7) -0.012(6) 0.014(6) -0.032(6)
C13A 0.098(7) 0.057(6) 0.052(6) -0.033(5) -0.012(5) 0.005(5)
C14A 0.063(5) 0.043(5) 0.059(6) -0.014(4) 0.003(4) -0.019(4)
C15A 0.085(7) 0.067(6) 0.056(6) -0.035(5) 0.004(5) -0.014(5)

loop_
_atom_type_symbol
_atom_type_description
_atom_type_scat_dispersion_real
_atom_type_scat_dispersion_imag
_atom_type_scat_source
C C 0.0033 0.0016 'International Tables Vol C Tables 4.2.6.8 and 6.1.1.4'
H H 0.0000 0.0000 'International Tables Vol C Tables 4.2.6.8 and 6.1.1.4'
N N 0.0061 0.0033 'International Tables Vol C Tables 4.2.6.8 and 6.1.1.4'
O O 0.0106 0.0060 'International Tables Vol C Tables 4.2.6.8 and 6.1.1.4'
Cl Cl 0.1484 0.1585 'International Tables Vol C Tables 4.2.6.8 and 6.1.1.4'

loop_
_geom_angle_atom_site_label_1
_geom_angle_atom_site_label_2
_geom_angle_atom_site_label_3
_geom_angle
_geom_angle_site_symmetry_1
_geom_angle_site_symmetry_3
N1 O1 C1 115.9(6) . .
C6 O2 C13 118.7(6) . .
C8 O3 C14 118.7(8) . .
C10 O4 C15 119.1(6) . .
C4 N1 O1 117.2(5) . .
C4 N1 H1 121.4 . .
O1 N1 H1 121.4 . .
O1 C1 C2 105.0(6) . .
O1 C1 C12 103.8(7) . .
C2 C1 C12 114.7(7) . .
O1 C1 C11 109.9(7) . .
C2 C1 C11 110.9(7) . .
C12 C1 C11 112.0(8) . .
C3 C2 C1 119.6(6) . .
C3 C2 Cl1 122.3(6) . .
C1 C2 Cl1 117.8(5) . .
C2 C3 C4 118.1(6) . .
C2 C3 Cl2 123.5(6) . .
C4 C3 Cl2 118.3(5) . .
N1 C4 C3 120.2(6) . .
N1 C4 C5 116.8(6) . .
C3 C4 C5 122.8(6) . .
C6 C5 C10 117.5(6) . .
C6 C5 C4 120.3(7) . .
C10 C5 C4 122.0(7) . .
O2 C6 C5 114.4(6) . .
O2 C6 C7 124.0(7) . .
C5 C6 C7 121.6(8) . .
C8 C7 C6 119.2(8) . .
C8 C7 H7 120.4 . .
C6 C7 H7 120.4 . .
C7 C8 O3 115.1(8) . .
C7 C8 C9 121.4(7) . .
O3 C8 C9 123.5(9) . .
C8 C9 C10 118.6(8) . .
C8 C9 H9 120.7 . .
C10 C9 H9 120.7 . .
O4 C10 C9 122.8(8) . .
O4 C10 C5 115.6(6) . .
C9 C10 C5 121.6(8) . .
C1 C11 H11A 109.5 . .
C1 C11 H11B 109.5 . .
H11A C11 H11B 109.5 . .
C1 C11 H11C 109.5 . .
H11A C11 H11C 109.5 . .
H11B C11 H11C 109.5 . .
C1 C12 H12A 109.5 . .
C1 C12 H12B 109.5 . .
H12A C12 H12B 109.5 . .
C1 C12 H12C 109.5 . .
H12A C12 H12C 109.5 . .
H12B C12 H12C 109.5 . .
O2 C13 H13A 109.5 . .
O2 C13 H13B 109.5 . .
H13A C13 H13B 109.5 . .
O2 C13 H13C 109.5 . .
H13A C13 H13C 109.5 . .
H13B C13 H13C 109.5 . .
O3 C14 H14A 109.5 . .
O3 C14 H14B 109.5 . .
H14A C14 H14B 109.5 . .
O3 C14 H14C 109.5 . .
H14A C14 H14C 109.5 . .
H14B C14 H14C 109.5 . .
O4 C15 H15A 109.5 . .
O4 C15 H15B 109.5 . .
H15A C15 H15B 109.5 . .
O4 C15 H15C 109.5 . .
H15A C15 H15C 109.5 . .
H15B C15 H15C 109.5 . .
N1A O1A C1A 115.3(6) . .
C6A O2A C13A 120.0(7) . .
C8A O3A C14A 116.9(6) . .
C10A O4A C15A 116.9(7) . .
C4A N1A O1A 118.1(7) . .
C4A N1A H1A 121.0 . .
O1A N1A H1A 121.0 . .
O1A C1A C2A 107.2(7) . .
O1A C1A C11A 110.1(7) . .
C2A C1A C11A 111.8(7) . .
O1A C1A C12A 102.7(7) . .
C2A C1A C12A 114.0(8) . .
C11A C1A C12A 110.5(8) . .
C3A C2A C1A 119.4(8) . .
C3A C2A Cl1A 122.3(8) . .
C1A C2A Cl1A 117.9(7) . .
C2A C3A C4A 118.5(8) . .
C2A C3A Cl2A 123.2(7) . .
C4A C3A Cl2A 118.3(6) . .
N1A C4A C3A 120.1(7) . .
N1A C4A C5A 117.1(7) . .
C3A C4A C5A 122.8(7) . .
C6A C5A C10A 117.1(7) . .
C6A C5A C4A 120.0(7) . .
C10A C5A C4A 122.8(7) . .
O2A C6A C5A 114.8(7) . .
O2A C6A C7A 123.1(7) . .
C5A C6A C7A 122.1(7) . .
C8A C7A C6A 117.5(7) . .
C8A C7A H7A 121.2 . .
C6A C7A H7A 121.2 . .
C7A C8A C9A 122.2(8) . .
C7A C8A O3A 123.9(7) . .
C9A C8A O3A 113.9(7) . .
C10A C9A C8A 119.4(7) . .
C10A C9A H9A 120.3 . .
C8A C9A H9A 120.3 . .
C9A C10A O4A 124.3(7) . .
C9A C10A C5A 121.6(7) . .
O4A C10A C5A 114.0(7) . .
C1A C11A H11D 109.5 . .
C1A C11A H11E 109.5 . .
H11D C11A H11E 109.5 . .
C1A C11A H11F 109.5 . .
H11D C11A H11F 109.5 . .
H11E C11A H11F 109.5 . .
C1A C12A H12D 109.5 . .
C1A C12A H12E 109.5 . .
H12D C12A H12E 109.5 . .
C1A C12A H12F 109.5 . .
H12D C12A H12F 109.5 . .
H12E C12A H12F 109.5 . .
O2A C13A H13D 109.5 . .
O2A C13A H13E 109.5 . .
H13D C13A H13E 109.5 . .
O2A C13A H13F 109.5 . .
H13D C13A H13F 109.5 . .
H13E C13A H13F 109.5 . .
O3A C14A H14D 109.5 . .
O3A C14A H14E 109.5 . .
H14D C14A H14E 109.5 . .
O3A C14A H14F 109.5 . .
H14D C14A H14F 109.5 . .
H14E C14A H14F 109.5 . .
O4A C15A H15D 109.5 . .
O4A C15A H15E 109.5 . .
H15D C15A H15E 109.5 . .
O4A C15A H15F 109.5 . .
H15D C15A H15F 109.5 . .
H15E C15A H15F 109.5 . .

loop_
_geom_bond_atom_site_label_1
_geom_bond_atom_site_label_2
_geom_bond_distance
_geom_bond_site_symmetry_2
Cl1 C2 1.734(7) .
Cl2 C3 1.702(7) .
O1 N1 1.399(7) .
O1 C1 1.440(9) .
O2 C6 1.364(9) .
O2 C13 1.434(10) .
O3 C8 1.367(9) .
O3 C14 1.419(11) .
O4 C10 1.359(9) .
O4 C15 1.420(10) .
N1 C4 1.288(8) .
N1 H1 0.8600 .
C1 C2 1.511(10) .
C1 C12 1.529(10) .
C1 C11 1.532(12) .
C2 C3 1.327(9) .
C3 C4 1.465(9) .
C4 C5 1.480(9) .
C5 C6 1.383(11) .
C5 C10 1.396(11) .
C6 C7 1.395(10) .
C7 C8 1.364(12) .
C7 H7 0.9300 .
C8 C9 1.383(12) .
C9 C10 1.391(10) .
C9 H9 0.9300 .
C11 H11A 0.9600 .
C11 H11B 0.9600 .
C11 H11C 0.9600 .
C12 H12A 0.9600 .
C12 H12B 0.9600 .
C12 H12C 0.9600 .
C13 H13A 0.9600 .
C13 H13B 0.9600 .
C13 H13C 0.9600 .
C14 H14A 0.9600 .
C14 H14B 0.9600 .
C14 H14C 0.9600 .
C15 H15A 0.9600 .
C15 H15B 0.9600 .
C15 H15C 0.9600 .
Cl1A C2A 1.730(9) .
Cl2A C3A 1.711(8) .
O1A N1A 1.403(8) .
O1A C1A 1.452(9) .
O2A C6A 1.364(9) .
O2A C13A 1.429(9) .
O3A C8A 1.387(9) .
O3A C14A 1.409(8) .
O4A C10A 1.380(8) .
O4A C15A 1.410(9) .
N1A C4A 1.273(9) .
N1A H1A 0.8600 .
C1A C2A 1.491(12) .
C1A C11A 1.531(11) .
C1A C12A 1.538(12) .
C2A C3A 1.331(12) .
C3A C4A 1.469(10) .
C4A C5A 1.470(11) .
C5A C6A 1.396(10) .
C5A C10A 1.398(11) .
C6A C7A 1.406(11) .
C7A C8A 1.359(11) .
C7A H7A 0.9300 .
C8A C9A 1.387(10) .
C9A C10A 1.362(11) .
C9A H9A 0.9300 .
C11A H11D 0.9600 .
C11A H11E 0.9600 .
C11A H11F 0.9600 .
C12A H12D 0.9600 .
C12A H12E 0.9600 .
C12A H12F 0.9600 .
C13A H13D 0.9600 .
C13A H13E 0.9600 .
C13A H13F 0.9600 .
C14A H14D 0.9600 .
C14A H14E 0.9600 .
C14A H14F 0.9600 .
C15A H15D 0.9600 .
C15A H15E 0.9600 .
C15A H15F 0.9600 .
